data_1100256
loop_
_publ_author_name
'Gr\"ob, Thorsten'
'Chitsaz, Soheila'
'Harms, Klaus'
'Dehnicke, Kurt'

_publ_section_title
;
 Phosphaniminate von Alkalimetallen: Die Kristallstrukturen von
 [KNPCy~3~]~4~, [KNPCy~3~]~4~&#x00B7;2OPCy~3~, [CsNPCy~3~]~4~&#x00B7;4OPCy~3~
 und [Li~4~(NPPh~3~)(OSiMe~2~NPPh~3~)~3~(DME)]
;
_journal_coden_ASTM ZAACAB
_journal_issue 2
_journal_name_full
;
 Zeitschrift fuer Anorganische und Allgemeine Chemie
;
_journal_page_first 473
_journal_page_last 479
_journal_paper_doi 10.1002/1521-3749(200202)628:2<473::AID-ZAAC473>3.0.CO;2-Z
_journal_volume 628
_journal_year 2002
_chemical_formula_moiety 'C108 H198 K4 N4 O2 P6'
_chemical_formula_sum 'C108 H198 K4 N4 O2 P6'
_chemical_name_systematic
;
tetrakis(\m~3~-Tricyclohexylphosphoraneiminato)-bis(tricyclohexylphosphine oxi
de)-tetra-potassium
;
_space_group_IT_number 60
_symmetry_cell_setting orthorhombic
_symmetry_Int_Tables_number 60
_symmetry_space_group_name_Hall '-P 2n 2ab'
_symmetry_space_group_name_H-M 'P b c n'
_cell_angle_alpha 90
_cell_angle_beta 90
_cell_angle_gamma 90
_cell_formula_units_Z 4
_cell_length_a 29.4359(18)
_cell_length_b 20.4820(11)
_cell_length_c 18.9377(8)
_cell_volume 11417.655
_diffrn_ambient_temperature 193
_exptl_crystal_colour colorless.
_exptl_crystal_density_diffrn 1.121
_exptl_crystal_description irregular
_refine_ls_R_factor_gt 4.28
_refine_ls_wR_factor_gt 4.28
_cod_database_code 1100256

loop_
_symmetry_equiv_pos_site_id
_symmetry_equiv_pos_as_xyz
1 x,y,z
2 1/2+x,1/2+y,1/2-z
3 1/2-x,1/2+y,z
4 x,-y,1/2+z
5 -x,-y,-z
6 -1/2-x,-1/2-y,-1/2+z
7 -1/2+x,-1/2-y,-z
8 -x,y,-1/2-z

loop_
_atom_site_label
_atom_site_type_symbol
_atom_site_fract_x
_atom_site_fract_y
_atom_site_fract_z
K1 K 0.00494(2) 0.13171(4) 0.15847(4)
K2 K 0.06328(2) 0.25607(4) 0.25515(5)
P1 P 0.00999(3) 0.30014(5) 0.07288(6)
P2 P 0.10808(2) 0.06450(5) 0.26757(5)
P3 P 0.17627(2) 0.37197(5) 0.24013(5)
N1 N 0.00400(8) 0.25988(14) 0.14097(14)
N2 N 0.06914(7) 0.11388(14) 0.26234(16)
O1 O 0.12982(6) 0.34290(12) 0.22828(13)
C1 C -0.0143(4) 0.2715(6) -0.0088(6)
H1 H 0.00900 0.24150 -0.02940
C2 C -0.0557(4) 0.2276(7) 0.0076(6)
H2 H -0.08100 0.25530 0.02490
H3 H -0.04750 0.19680 0.04580
C3 C -0.07312(11) 0.1863(2) -0.0604(3)
H4? H -0.04920 0.15600 -0.07700
H5? H -0.10060 0.16080 -0.04860
H6 H -0.07470 0.13830 -0.06600
H7 H -0.10240 0.20090 -0.03990
C4 C -0.0840(6) 0.2389(11) -0.1182(11)
H8 H -0.09340 0.21630 -0.16210
H9 H -0.10990 0.26570 -0.10200
C5 C -0.0438(4) 0.2843(7) -0.1352(6)
H10 H -0.01860 0.25890 -0.15630
H11 H -0.05330 0.31820 -0.16940
C6 C -0.02905(11) 0.3146(2) -0.0691(2)
H12 H -0.05430 0.34230 -0.05180
H13 H -0.00340 0.34420 -0.08030
H14? H 0.00150 0.30640 -0.08900
H15? H -0.03250 0.36200 -0.06010
C7 C -0.00317(9) 0.38854(16) 0.07698(19)
H16 H 0.00380 0.40790 0.02980
C8 C -0.05363(9) 0.4016(2) 0.0931(2)
H17 H -0.07260 0.38060 0.05640
H18 H -0.06150 0.38160 0.13910
C9 C -0.06455(12) 0.4739(2) 0.0956(2)
H19 H -0.05900 0.49350 0.04870
H20 H -0.09710 0.47990 0.10720
C10 C -0.03571(11) 0.5079(2) 0.1502(2)
H21 H -0.04360 0.49140 0.19780
H22 H -0.04210 0.55540 0.14910
C11 C 0.01434(11) 0.4964(2) 0.1362(2)
H23 H 0.02290 0.51750 0.09110
H24 H 0.03240 0.51680 0.17440
C12 C 0.02553(10) 0.4246(2) 0.1325(2)
H25 H 0.02030 0.40450 0.17930
H26 H 0.05810 0.41930 0.12080
C13? C 0.0597(5) 0.2928(8) 0.0214(10)
H27? H 0.05310 0.25710 -0.01310
C14 C 0.08138(11) 0.3473(2) -0.0226(2)
H28 H 0.05780 0.36510 -0.05440
H29 H 0.09040 0.38280 0.01000
C15? C 0.1194(6) 0.3308(9) -0.0639(9)
H30? H 0.13040 0.37010 -0.08900
H31? H 0.11040 0.29800 -0.09970
C16? C 0.1564(7) 0.3039(13) -0.0194(14)
H32? H 0.16710 0.33880 0.01270
H33? H 0.18220 0.29220 -0.05060
C17 C 0.14455(11) 0.2453(2) 0.0242(2)
H34 H 0.16950 0.23440 0.05720
H35 H 0.13850 0.20700 -0.00630
C18? C 0.0989(4) 0.2664(10) 0.0674(9)
H36? H 0.08770 0.22800 0.09400
H37? H 0.10720 0.30030 0.10240
C19 C 0.13407(9) 0.03805(18) 0.18285(18)
H38 H 0.15510 0.00080 0.19300
C20 C 0.16148(11) 0.0921(2) 0.1483(2)
H39 H 0.18650 0.10510 0.18030
H40 H 0.14170 0.13060 0.14120
C21 C 0.18138(11) 0.0712(2) 0.0774(2)
H41 H 0.19790 0.10830 0.05600
H42 H 0.20330 0.03520 0.08490
C22 C 0.14418(12) 0.0487(2) 0.0275(2)
H43 H 0.12360 0.08570 0.01680
H44 H 0.15790 0.03370 -0.01740
C23 C 0.11721(11) -0.0065(2) 0.0602(2)
H45 H 0.13720 -0.04500 0.06680
H46 H 0.09220 -0.01920 0.02810
C24 C 0.09759(11) 0.0140(2) 0.1313(2)
H47 H 0.08150 -0.02370 0.15260
H48 H 0.07510 0.04920 0.12370
C25 C 0.15901(9) 0.09329(19) 0.31856(19)
H49 H 0.17010 0.13330 0.29360
C26 C 0.14562(10) 0.1154(2) 0.3922(2)
H50 H 0.13320 0.07760 0.41850
H51 H 0.12120 0.14850 0.38840
C27 C 0.18541(11) 0.1444(2) 0.4339(2)
H52 H 0.17530 0.15450 0.48260
H53 H 0.19520 0.18570 0.41140
C28 C 0.22568(11) 0.0969(2) 0.4367(2)
H54 H 0.25150 0.11780 0.46140
H55 H 0.21690 0.05740 0.46350
C29 C 0.23995(10) 0.0778(2) 0.3639(2)
H56 H 0.26540 0.04640 0.36690
H57 H 0.25080 0.11690 0.33830
C30 C 0.20029(9) 0.0465(2) 0.3228(2)
H58 H 0.19100 0.00550 0.34650
H59 H 0.21050 0.03550 0.27450
C31 C 0.09569(10) -0.0171(2) 0.3118(2)
H60 H 0.10540 -0.01080 0.36190
C32 C 0.12143(12) -0.0772(2) 0.2877(2)
H61 H 0.15440 -0.06810 0.29040
H62 H 0.11380 -0.08600 0.23770
C33 C 0.11090(14) -0.1383(2) 0.3314(3)
H63 H 0.12590 -0.17650 0.30960
H64 H 0.12340 -0.13280 0.37960
C34 C 0.06219(15) -0.1505(3) 0.3361(3)
H65 H 0.05680 -0.18780 0.36840
H66 H 0.05060 -0.16280 0.28890
C35 C 0.03584(14) -0.0913(3) 0.3629(4)
H67 H 0.04430 -0.08210 0.41250
H68 H 0.00280 -0.10030 0.36120
C36 C 0.04697(12) -0.0322(3) 0.3166(3)
H69 H 0.03520 -0.04030 0.26840
H70 H 0.03090 0.00640 0.33560
C37 C 0.18082(10) 0.45447(19) 0.20438(19)
H71 H 0.21170 0.47200 0.21570
C38 C 0.17492(11) 0.4535(2) 0.1244(2)
H72 H 0.19930 0.42660 0.10330
H73 H 0.14550 0.43280 0.11280
C39 C 0.17630(12) 0.5212(2) 0.0919(2)
H74 H 0.20690 0.54030 0.09880
H75 H 0.17070 0.51790 0.04040
C40 C 0.14103(13) 0.5655(3) 0.1247(3)
H76 H 0.11030 0.54940 0.11270
H77 H 0.14430 0.61010 0.10520
C41 C 0.14653(14) 0.5675(2) 0.2041(3)
H78 H 0.12200 0.59450 0.22470
H79 H 0.17590 0.58850 0.21580
C42 C 0.14513(10) 0.49941(19) 0.2372(2)
H80 H 0.15060 0.50300 0.28860
H81 H 0.11460 0.48030 0.23030
C43 C 0.18839(9) 0.37772(18) 0.33432(18)
H82 H 0.17210 0.41750 0.35150
C44 C 0.23853(9) 0.3874(2) 0.35345(19)
H83 H 0.25620 0.34850 0.33880
H84 H 0.25070 0.42570 0.32780
C45 C 0.24377(12) 0.3977(2) 0.4323(2)
H85 H 0.27640 0.40210 0.44390
H86 H 0.22840 0.43880 0.44600
C46 C 0.22381(11) 0.3418(2) 0.4742(2)
H87 H 0.22610 0.35170 0.52520
H88 H 0.24150 0.30170 0.46490
C47 C 0.17451(10) 0.3302(2) 0.45513(18)
H89 H 0.15610 0.36800 0.47040
H90 H 0.16330 0.29110 0.48060
C48 C 0.16847(10) 0.32003(19) 0.37578(19)
H91 H 0.13570 0.31560 0.36470
H92 H 0.18390 0.27920 0.36130
C49 C 0.21954(9) 0.32420(19) 0.19383(19)
H93 H 0.20740 0.31890 0.14490
C50 C 0.26713(9) 0.3548(2) 0.1837(2)
H94 H 0.26410 0.39890 0.16270
H95 H 0.28240 0.35920 0.23000
C51 C 0.29559(11) 0.3110(3) 0.1347(2)
H96 H 0.28140 0.30980 0.08740
H97 H 0.32640 0.32980 0.12970
C52 C 0.29928(11) 0.2427(2) 0.1630(2)
H98 H 0.31600 0.24350 0.20830
H99 H 0.31690 0.21570 0.12930
C53 C 0.25287(10) 0.2119(2) 0.1744(2)
H100 H 0.25660 0.16830 0.19640
H101 H 0.23760 0.20600 0.12830
C54 C 0.22352(10) 0.2548(2) 0.2221(2)
H102 H 0.19280 0.23550 0.22590
H103 H 0.23700 0.25600 0.27000
C55? C -0.0365(5) 0.2744(7) 0.0003(6)
H104? H -0.06700 0.28670 0.01950
C56? C -0.0363(4) 0.2017(6) -0.0091(6)
H105? H -0.00660 0.18690 -0.02750
H106? H -0.04200 0.17960 0.03650
C57? C -0.0685(6) 0.216(1) -0.1318(11)
H107? H -0.03970 0.20190 -0.15420
H108? H -0.09400 0.20250 -0.16250
C58? C -0.0687(6) 0.2881(9) -0.1221(7)
H109? H -0.09870 0.30140 -0.10320
H110? H -0.06490 0.30920 -0.16880
C59 C 0.0747(4) 0.3057(7) 0.0426(7)
H111 H 0.09070 0.32950 0.08140
C60 C 0.1363(5) 0.3501(8) -0.0404(10)
H112 H 0.14090 0.37230 -0.08630
H113 H 0.15190 0.37620 -0.00370
C61 C 0.1577(6) 0.2827(10) -0.0436(11)
H114 H 0.19110 0.28650 -0.04700
H115 H 0.14650 0.25890 -0.08570
C62 C 0.0965(4) 0.2386(7) 0.040(1)
H116 H 0.09260 0.21640 0.08600
H117 H 0.08160 0.21180 0.00320
N1G* N -0.00400(8) 0.25988(14) 0.35903(14)
K1G* K -0.00494(2) 0.13171(4) 0.34153(4)
N2G* N -0.06914(7) 0.11388(14) 0.23766(16)
K2G* K -0.06328(2) 0.25607(4) 0.24485(5)
P1G* P -0.00999(3) 0.30014(5) 0.42712(6)
C1G* C 0.0143(4) 0.2715(6) 0.5088(6)
H1G* H -0.00900 0.24150 0.52940
C2G* C 0.0557(4) 0.2276(7) 0.4924(6)
H2G* H 0.08100 0.25530 0.47510
H3G* H 0.04750 0.19680 0.45420
C3G* C 0.07312(11) 0.1863(2) 0.5604(3)
H6G* H 0.07470 0.13830 0.56600
H7G* H 0.10240 0.20090 0.53990
C4G* C 0.0840(6) 0.2389(11) 0.6182(11)
H8G* H 0.09340 0.21630 0.66210
H9G* H 0.10990 0.26570 0.60200
C5G* C 0.0438(4) 0.2843(7) 0.6352(6)
H10G* H 0.01860 0.25890 0.65630
H11G* H 0.05330 0.31820 0.66940
C6G* C 0.02905(11) 0.3146(2) 0.5691(2)
H12G* H 0.05430 0.34230 0.55180
H13G* H 0.00340 0.34420 0.58030
C7G* C 0.00317(9) 0.38854(16) 0.42302(19)
H16G* H -0.00380 0.40790 0.47020
C8G* C 0.05363(9) 0.4016(2) 0.4069(2)
H17G* H 0.07260 0.38060 0.44360
H18G* H 0.06150 0.38160 0.36090
C9G* C 0.06455(12) 0.4739(2) 0.4044(2)
H19G* H 0.05900 0.49350 0.45130
H20G* H 0.09710 0.47990 0.39280
C10G* C 0.03571(11) 0.5079(2) 0.3498(2)
H21G* H 0.04360 0.49140 0.30220
H22G* H 0.04210 0.55540 0.35090
C11G* C -0.01434(11) 0.4964(2) 0.3638(2)
H23G* H -0.02290 0.51750 0.40890
H24G* H -0.03240 0.51680 0.32560
C12G* C -0.02553(10) 0.4246(2) 0.3675(2)
H25G* H -0.02030 0.40450 0.32070
H26G* H -0.05810 0.41930 0.37920
C59G* C -0.0747(4) 0.3057(7) 0.4574(7)
C14G* C -0.08138(11) 0.3473(2) 0.5226(2)
H28G* H -0.05780 0.36510 0.55440
H29G* H -0.09040 0.38280 0.49000
C60G* C -0.1363(5) 0.3501(8) 0.5404(10)
H112G* H -0.14090 0.37230 0.58630
H113G* H -0.15190 0.37620 0.50370
C61G* C -0.1577(6) 0.2827(10) 0.5436(11)
C17G* C -0.14455(11) 0.2453(2) 0.4758(2)
H34G* H -0.16950 0.23440 0.44280
H35G* H -0.13850 0.20700 0.50630
C62G* C -0.0965(4) 0.2386(7) 0.460(1)
H111G* H -0.09070 0.32950 0.41860
H116G* H -0.09260 0.21640 0.41400
H117G* H -0.08160 0.21180 0.49680
H114G* H -0.19110 0.28650 0.54700
H115G* H -0.14650 0.25890 0.58570
O1G* O -0.12982(6) 0.34290(12) 0.27172(13)
P3G* P -0.17627(2) 0.37197(5) 0.25987(5)
C37G* C -0.18082(10) 0.45447(19) 0.29562(19)
H71G* H -0.21170 0.47200 0.28430
C38G* C -0.17492(11) 0.4535(2) 0.3756(2)
H72G* H -0.19930 0.42660 0.39670
H73G* H -0.14550 0.43280 0.38720
C39G* C -0.17630(12) 0.5212(2) 0.4081(2)
H74G* H -0.20690 0.54030 0.40120
H75G* H -0.17070 0.51790 0.45960
C40G* C -0.14103(13) 0.5655(3) 0.3753(3)
H76G* H -0.11030 0.54940 0.38730
H77G* H -0.14430 0.61010 0.39480
C41G* C -0.14653(14) 0.5675(2) 0.2959(3)
H78G* H -0.12200 0.59450 0.27530
H79G* H -0.17590 0.58850 0.28420
C42G* C -0.14513(10) 0.49941(19) 0.2628(2)
H80G* H -0.15060 0.50300 0.21140
H81G* H -0.11460 0.48030 0.26970
C43G* C -0.18839(9) 0.37772(18) 0.16568(18)
H82G* H -0.17210 0.41750 0.14850
C44G* C -0.23853(9) 0.3874(2) 0.14655(19)
H83G* H -0.25620 0.34850 0.16120
H84G* H -0.25070 0.42570 0.17220
C45G* C -0.24377(12) 0.3977(2) 0.0677(2)
H85G* H -0.27640 0.40210 0.05610
H86G* H -0.22840 0.43880 0.05400
C46G* C -0.22381(11) 0.3418(2) 0.0258(2)
H87G* H -0.22610 0.35170 -0.02520
H88G* H -0.24150 0.30170 0.03510
C47G* C -0.17451(10) 0.3302(2) 0.04487(18)
H89G* H -0.15610 0.36800 0.02960
H90G* H -0.16330 0.29110 0.01940
C48G* C -0.16847(10) 0.32003(19) 0.12422(19)
H91G* H -0.13570 0.31560 0.13530
H92G* H -0.18390 0.27920 0.13870
C49G* C -0.21954(9) 0.32420(19) 0.30617(19)
H93G* H -0.20740 0.31890 0.35510
C50G* C -0.26713(9) 0.3548(2) 0.3163(2)
H94G* H -0.26410 0.39890 0.33730
H95G* H -0.28240 0.35920 0.27000
C51G* C -0.29559(11) 0.3110(3) 0.3653(2)
H96G* H -0.28140 0.30980 0.41260
H97G* H -0.32640 0.32980 0.37030
C52G* C -0.29928(11) 0.2427(2) 0.3370(2)
H98G* H -0.31600 0.24350 0.29170
H99G* H -0.31690 0.21570 0.37070
C53G* C -0.25287(10) 0.2119(2) 0.3256(2)
H100G* H -0.25660 0.16830 0.30360
H101G* H -0.23760 0.20600 0.37170
C54G* C -0.22352(10) 0.2548(2) 0.2779(2)
H102G* H -0.19280 0.23550 0.27410
H103G* H -0.23700 0.25600 0.23000
P2G* P -0.10808(2) 0.06450(5) 0.23243(5)
C19G* C -0.13407(9) 0.03805(18) 0.31715(18)
H38G* H -0.15510 0.00080 0.30700
C20G* C -0.16148(11) 0.0921(2) 0.3517(2)
H39G* H -0.18650 0.10510 0.31970
H40G* H -0.14170 0.13060 0.35880
C21G* C -0.18138(11) 0.0712(2) 0.4226(2)
H41G* H -0.19790 0.10830 0.44400
H42G* H -0.20330 0.03520 0.41510
C22G* C -0.14418(12) 0.0487(2) 0.4725(2)
H43G* H -0.12360 0.08570 0.48320
H44G* H -0.15790 0.03370 0.51740
C23G* C -0.11721(11) -0.0065(2) 0.4398(2)
H45G* H -0.13720 -0.04500 0.43320
H46G* H -0.09220 -0.01920 0.47190
C24G* C -0.09759(11) 0.0140(2) 0.3687(2)
H47G* H -0.08150 -0.02370 0.34740
H48G* H -0.07510 0.04920 0.37630
C25G* C -0.15901(9) 0.09329(19) 0.18144(19)
H49G* H -0.17010 0.13330 0.20640
C26G* C -0.14562(10) 0.1154(2) 0.1078(2)
H50G* H -0.13320 0.07760 0.08150
H51G* H -0.12120 0.14850 0.11160
C27G* C -0.18541(11) 0.1444(2) 0.0661(2)
H52G* H -0.17530 0.15450 0.01740
H53G* H -0.19520 0.18570 0.08860
C28G* C -0.22568(11) 0.0969(2) 0.0633(2)
H54G* H -0.25150 0.11780 0.03860
H55G* H -0.21690 0.05740 0.03650
C29G* C -0.23995(10) 0.0778(2) 0.1361(2)
H56G* H -0.26540 0.04640 0.13310
H57G* H -0.25080 0.11690 0.16170
C30G* C -0.20029(9) 0.0465(2) 0.1772(2)
H58G* H -0.19100 0.00550 0.15350
H59G* H -0.21050 0.03550 0.22550
C31G* C -0.09569(10) -0.0171(2) 0.1882(2)
H60G* H -0.10540 -0.01080 0.13810
C32G* C -0.12143(12) -0.0772(2) 0.2123(2)
H61G* H -0.15440 -0.06810 0.20960
H62G* H -0.11380 -0.08600 0.26230
C33G* C -0.11090(14) -0.1383(2) 0.1686(3)
H63G* H -0.12590 -0.17650 0.19040
H64G* H -0.12340 -0.13280 0.12040
C34G* C -0.06219(15) -0.1505(3) 0.1639(3)
H65G* H -0.05680 -0.18780 0.13160
H66G* H -0.05060 -0.16280 0.21110
C35G* C -0.03584(14) -0.0913(3) 0.1371(4)
H67G* H -0.04430 -0.08210 0.08750
H68G* H -0.00280 -0.10030 0.13880
C36G* C -0.04697(12) -0.0322(3) 0.1834(3)
H69G* H -0.03520 -0.04030 0.23160
H70G* H -0.03090 0.00640 0.16440

loop_
_atom_type_symbol
_atom_type_radius_bond
C 0.68
H 0.23
K 1.53
N 1.00
O 0.78
P 0.93
